data_7712451
loop_
_publ_author_name
'Adilkhanova, Aziza'
'Frolova, Valeriya F.'
'Yessengazin, Azamat'
'\"Oztop\,cu, \"Ozg\"ur'
'Gudun, Kristina A.'
'Segizbayev, Medet'
'Matsokin, Nikita A.'
'Dmitrienko, Anton'
'Pilkington, Melanie'
'Khalimon, Andrey Y.'

_publ_section_title
;
 Synthesis and catalytic performance of nickel phosphinite pincer
 complexes in deoxygenative hydroboration of amides
;
_journal_issue 9
_journal_name_full 'Dalton Transactions'
_journal_page_first 2872
_journal_page_last 2886
_journal_paper_doi 10.1039/D2DT03801C
_journal_volume 52
_journal_year 2023
_chemical_formula_moiety 'C15 H25 N2 Ni O4 P'
_chemical_formula_sum 'C15 H25 N2 Ni O4 P'
_chemical_formula_weight 387.05
_space_group_crystal_system monoclinic
_space_group_IT_number 14
_space_group_name_Hall '-P 2yn'
_space_group_name_H-M_alt 'P 1 21/n 1'
_atom_sites_solution_hydrogens geom
_atom_sites_solution_primary dual
_audit_creation_date 2021-05-17
_audit_creation_method
;
Olex2 1.3
(compiled 2020.11.12 svn.r5f609507 for OlexSys, GUI svn.r6257)
;
_audit_update_record
;
2022-11-22 deposited with the CCDC.	2023-02-07 downloaded from the CCDC.
;
_cell_angle_alpha 90
_cell_angle_beta 101.156(3)
_cell_angle_gamma 90
_cell_formula_units_Z 4
_cell_length_a 11.2003(9)
_cell_length_b 9.4423(8)
_cell_length_c 16.3874(13)
_cell_measurement_reflns_used 458
_cell_measurement_temperature 100.0
_cell_measurement_theta_max 25
_cell_measurement_theta_min 3
_cell_volume 1700.3(2)
_computing_cell_refinement 'Bruker SAINT'
_computing_data_collection 'Bruker APEX II'
_computing_data_reduction 'Bruker SAINT'
_computing_molecular_graphics 'Bruker SHELXTL'
_computing_publication_material 'Bruker SHELXTL'
_computing_structure_refinement 'SHELXL-97 (Sheldrick, 1997)'
_computing_structure_solution 'SHELXS-97 (Sheldrick, 1997)'
_diffrn_ambient_temperature 100.0
_diffrn_measured_fraction_theta_full 0.999
_diffrn_measured_fraction_theta_max 1.000
_diffrn_measurement_device_type 'Bruker APEX II CCD area detector''
_diffrn_measurement_method 'omega scans'
_diffrn_radiation_type MoK\a
_diffrn_radiation_wavelength 0.71073
_diffrn_reflns_av_R_equivalents 0.1098
_diffrn_reflns_av_unetI/netI 0.0995
_diffrn_reflns_Laue_measured_fraction_full 0.999
_diffrn_reflns_Laue_measured_fraction_max 1.000
_diffrn_reflns_limit_h_max 14
_diffrn_reflns_limit_h_min -15
_diffrn_reflns_limit_k_max 13
_diffrn_reflns_limit_k_min -13
_diffrn_reflns_limit_l_max 22
_diffrn_reflns_limit_l_min -23
_diffrn_reflns_number 17214
_diffrn_reflns_point_group_measured_fraction_full 0.999
_diffrn_reflns_point_group_measured_fraction_max 1.000
_diffrn_reflns_theta_full 25.242
_diffrn_reflns_theta_max 29.997
_diffrn_reflns_theta_min 2.439
_exptl_absorpt_coefficient_mu 1.256
_exptl_absorpt_correction_T_max 0.984
_exptl_absorpt_correction_T_min 0.959
_exptl_absorpt_correction_type multi-scan
_exptl_absorpt_process_details SADABS
_exptl_crystal_colour 'clear orangish yellow'
_exptl_crystal_colour_lustre clear
_exptl_crystal_colour_modifier orangish
_exptl_crystal_colour_primary yellow
_exptl_crystal_density_diffrn 1.512
_exptl_crystal_description block
_exptl_crystal_F_000 816
_exptl_crystal_size_max 0.26
_exptl_crystal_size_mid 0.24
_exptl_crystal_size_min 0.16
_refine_diff_density_max 0.594
_refine_diff_density_min -0.442
_refine_ls_extinction_method none
_refine_ls_goodness_of_fit_ref 1.054
_refine_ls_hydrogen_treatment constr
_refine_ls_matrix_type full
_refine_ls_number_parameters 214
_refine_ls_number_reflns 4953
_refine_ls_number_restraints 0
_refine_ls_restrained_S_all 1.054
_refine_ls_R_factor_all 0.1001
_refine_ls_R_factor_gt 0.0613
_refine_ls_shift/su_max 0.001
_refine_ls_shift/su_mean 0.000
_refine_ls_structure_factor_coef Fsqd
_refine_ls_weighting_details 'w=1/[\s^2^(Fo^2^)+(0.0267P)^2^] where P=(Fo^2^+2Fc^2^)/3'
_refine_ls_weighting_scheme calc
_refine_ls_wR_factor_gt 0.0979
_refine_ls_wR_factor_ref 0.1084
_reflns_Friedel_coverage 0.000
_reflns_number_gt 3413
_reflns_number_total 4953
_reflns_threshold_expression I>2\s(I)
_cod_data_source_file d2dt03801c2.cif
_cod_data_source_block 7
_cod_database_code 7712451
_shelx_shelxl_version_number 2016/6
_shelx_space_group_comment
;
The symmetry employed for this shelxl refinement is uniquely defined
by the following loop, which should always be used as a source of
symmetry information in preference to the above space-group names.
They are only intended as comments.
;
_shelx_estimated_absorpt_t_max 0.824
_shelx_estimated_absorpt_t_min 0.736
_olex2_refinement_description
;
1. Fixed Uiso
 At 1.2 times of:
  All C(H) groups, All C(H,H) groups
 At 1.5 times of:
  All C(H,H,H) groups
2.a Ternary CH refined with riding coordinates:
 C8(H8), C11(H11)
2.b Secondary CH2 refined with riding coordinates:
 C7(H7A,H7B)
2.c Aromatic/amide H refined with riding coordinates:
 C5(H5), C3(H3), C4(H4)
2.d Idealised Me refined as rotating group:
 C14(H14A,H14B,H14C), C9(H9A,H9B,H9C), C12(H12A,H12B,H12C), C15(H15A,H15B,
 H15C), C10(H10A,H10B,H10C), C13(H13A,H13B,H13C)
;
_olex2_submission_special_instructions 'No special instructions were received'

loop_
_space_group_symop_operation_xyz
'x, y, z'
'-x+1/2, y+1/2, -z+1/2'
'-x, -y, -z'
'x-1/2, -y-1/2, z-1/2'

loop_
_atom_site_label
_atom_site_type_symbol
_atom_site_fract_x
_atom_site_fract_y
_atom_site_fract_z
_atom_site_U_iso_or_equiv
_atom_site_adp_type
_atom_site_occupancy
_atom_site_site_symmetry_order
_atom_site_calc_flag
_atom_site_refinement_flags_posn
_atom_site_refinement_flags_adp
_atom_site_refinement_flags_occupancy
_atom_site_disorder_assembly
_atom_site_disorder_group
Ni1 Ni 0.53861(3) 0.63568(4) 0.22962(2) 0.01282(10) Uani 1 1 d . . . . .
P1 P 0.47660(7) 0.62471(8) 0.34417(4) 0.01384(16) Uani 1 1 d . . . . .
O1 O 0.59678(18) 0.5889(2) 0.41756(12) 0.0167(5) Uani 1 1 d . . . . .
O2 O 0.38535(19) 0.6873(2) 0.15784(13) 0.0212(5) Uani 1 1 d . . . . .
O3 O 0.3549(2) 0.4686(3) 0.11767(14) 0.0261(5) Uani 1 1 d . . . . .
O4 O 0.2316(2) 0.6335(3) 0.06122(14) 0.0317(6) Uani 1 1 d . . . . .
N1 N 0.6375(2) 0.6242(3) 0.13999(14) 0.0148(5) Uani 1 1 d . . . . .
N2 N 0.3225(2) 0.5946(3) 0.11115(16) 0.0218(6) Uani 1 1 d . . . . .
C1 C 0.6880(3) 0.6197(3) 0.30043(17) 0.0141(6) Uani 1 1 d . . . . .
C2 C 0.7031(3) 0.5986(3) 0.38592(18) 0.0149(6) Uani 1 1 d . . . . .
C6 C 0.7913(2) 0.6355(3) 0.26587(18) 0.0158(6) Uani 1 1 d . . . . .
C5 C 0.9067(3) 0.6227(3) 0.31526(19) 0.0173(6) Uani 1 1 d . . . . .
H5 H 0.977117 0.629282 0.291158 0.021 Uiso 1 1 calc R U . . .
C8 C 0.3749(3) 0.4801(3) 0.35828(18) 0.0154(6) Uani 1 1 d . . . . .
H8 H 0.380789 0.464846 0.419316 0.018 Uiso 1 1 calc R U . . .
C14 C 0.6457(3) 0.4711(3) 0.11884(19) 0.0185(6) Uani 1 1 d . . . . .
H14A H 0.689784 0.419869 0.167425 0.028 Uiso 1 1 calc R U . . .
H14B H 0.689026 0.461266 0.072628 0.028 Uiso 1 1 calc R U . . .
H14C H 0.563511 0.431838 0.102565 0.028 Uiso 1 1 calc R U . . .
C3 C 0.8164(3) 0.5905(3) 0.43690(18) 0.0179(6) Uani 1 1 d . . . . .
H3 H 0.824748 0.578680 0.495300 0.022 Uiso 1 1 calc R U . . .
C4 C 0.9179(3) 0.6003(3) 0.39992(19) 0.0183(7) Uani 1 1 d . . . . .
H4 H 0.996770 0.591357 0.433537 0.022 Uiso 1 1 calc R U . . .
C7 C 0.7632(3) 0.6753(3) 0.17547(17) 0.0156(6) Uani 1 1 d . . . . .
H7A H 0.767882 0.779375 0.169251 0.019 Uiso 1 1 calc R U . . .
H7B H 0.822720 0.630876 0.145876 0.019 Uiso 1 1 calc R U . . .
C9 C 0.4176(3) 0.3450(3) 0.32108(19) 0.0206(7) Uani 1 1 d . . . . .
H9A H 0.403104 0.353455 0.260356 0.031 Uiso 1 1 calc R U . . .
H9B H 0.372317 0.263657 0.336494 0.031 Uiso 1 1 calc R U . . .
H9C H 0.504752 0.331306 0.342558 0.031 Uiso 1 1 calc R U . . .
C11 C 0.4169(3) 0.7859(3) 0.38151(18) 0.0171(6) Uani 1 1 d . . . . .
H11 H 0.336077 0.805347 0.345150 0.021 Uiso 1 1 calc R U . . .
C12 C 0.3972(3) 0.7734(4) 0.47104(18) 0.0225(7) Uani 1 1 d . . . . .
H12A H 0.345391 0.691296 0.475696 0.034 Uiso 1 1 calc R U . . .
H12B H 0.357613 0.859499 0.486068 0.034 Uiso 1 1 calc R U . . .
H12C H 0.475901 0.761375 0.508688 0.034 Uiso 1 1 calc R U . . .
C15 C 0.5879(3) 0.7035(3) 0.06350(18) 0.0198(7) Uani 1 1 d . . . . .
H15A H 0.506367 0.668039 0.039708 0.030 Uiso 1 1 calc R U . . .
H15B H 0.641251 0.691052 0.023189 0.030 Uiso 1 1 calc R U . . .
H15C H 0.583061 0.804340 0.076759 0.030 Uiso 1 1 calc R U . . .
C10 C 0.2421(3) 0.5144(4) 0.31979(19) 0.0210(7) Uani 1 1 d . . . . .
H10A H 0.215126 0.596107 0.348408 0.031 Uiso 1 1 calc R U . . .
H10B H 0.190730 0.432471 0.325705 0.031 Uiso 1 1 calc R U . . .
H10C H 0.235464 0.536646 0.260671 0.031 Uiso 1 1 calc R U . . .
C13 C 0.5005(3) 0.9105(3) 0.3727(2) 0.0222(7) Uani 1 1 d . . . . .
H13A H 0.579301 0.896698 0.409988 0.033 Uiso 1 1 calc R U . . .
H13B H 0.463392 0.998516 0.387311 0.033 Uiso 1 1 calc R U . . .
H13C H 0.512498 0.916055 0.315097 0.033 Uiso 1 1 calc R U . . .

loop_
_atom_site_aniso_label
_atom_site_aniso_U_11
_atom_site_aniso_U_22
_atom_site_aniso_U_33
_atom_site_aniso_U_23
_atom_site_aniso_U_13
_atom_site_aniso_U_12
Ni1 0.01180(17) 0.01483(18) 0.01149(17) -0.00006(16) 0.00140(13) 0.00048(17)
P1 0.0135(3) 0.0148(4) 0.0128(3) 0.0000(3) 0.0014(3) 0.0002(3)
O1 0.0139(10) 0.0215(11) 0.0145(10) 0.0012(9) 0.0021(8) 0.0019(9)
O2 0.0187(11) 0.0266(12) 0.0164(10) -0.0045(10) -0.0015(9) 0.0019(10)
O3 0.0255(12) 0.0236(13) 0.0276(12) -0.0045(10) 0.0015(10) -0.0029(11)
O4 0.0198(11) 0.0492(17) 0.0228(12) -0.0010(12) -0.0040(10) 0.0046(12)
N1 0.0147(11) 0.0142(12) 0.0138(11) 0.0002(10) -0.0012(9) 0.0010(11)
N2 0.0174(13) 0.0313(16) 0.0173(13) -0.0004(12) 0.0045(11) 0.0004(12)
C1 0.0145(13) 0.0114(13) 0.0159(13) -0.0013(12) 0.0023(11) 0.0003(12)
C2 0.0157(14) 0.0115(13) 0.0172(14) -0.0021(11) 0.0025(12) 0.0002(11)
C6 0.0131(13) 0.0138(13) 0.0198(14) -0.0008(13) 0.0017(11) -0.0003(12)
C5 0.0143(13) 0.0152(14) 0.0220(14) -0.0022(13) 0.0026(11) 0.0001(13)
C8 0.0157(14) 0.0155(14) 0.0153(14) 0.0019(12) 0.0037(12) -0.0009(12)
C14 0.0191(15) 0.0139(14) 0.0218(15) -0.0024(13) 0.0022(13) 0.0006(13)
C3 0.0182(14) 0.0192(15) 0.0149(14) -0.0020(12) -0.0004(12) 0.0009(13)
C4 0.0144(14) 0.0153(15) 0.0224(15) -0.0029(12) -0.0032(12) 0.0027(12)
C7 0.0144(14) 0.0160(14) 0.0168(14) 0.0002(12) 0.0043(12) -0.0033(12)
C9 0.0268(16) 0.0151(15) 0.0213(15) -0.0006(13) 0.0080(13) -0.0012(13)
C11 0.0158(14) 0.0181(15) 0.0162(14) 0.0006(12) -0.0002(12) -0.0020(12)
C12 0.0256(17) 0.0216(17) 0.0218(16) -0.0007(14) 0.0082(14) 0.0016(14)
C15 0.0213(15) 0.0211(16) 0.0165(14) 0.0008(13) 0.0025(13) 0.0023(14)
C10 0.0175(15) 0.0247(17) 0.0216(15) 0.0000(14) 0.0059(13) -0.0033(14)
C13 0.0233(16) 0.0173(15) 0.0255(16) -0.0029(13) 0.0035(14) -0.0008(13)

loop_
_atom_type_symbol
_atom_type_description
_atom_type_scat_dispersion_real
_atom_type_scat_dispersion_imag
_atom_type_scat_source
C C 0.0033 0.0016 'International Tables Vol C Tables 4.2.6.8 and 6.1.1.4'
H H 0.0000 0.0000 'International Tables Vol C Tables 4.2.6.8 and 6.1.1.4'
N N 0.0061 0.0033 'International Tables Vol C Tables 4.2.6.8 and 6.1.1.4'
Ni Ni 0.3393 1.1124 'International Tables Vol C Tables 4.2.6.8 and 6.1.1.4'
O O 0.0106 0.0060 'International Tables Vol C Tables 4.2.6.8 and 6.1.1.4'
P P 0.1023 0.0942 'International Tables Vol C Tables 4.2.6.8 and 6.1.1.4'

loop_
_geom_angle_atom_site_label_1
_geom_angle_atom_site_label_2
_geom_angle_atom_site_label_3
_geom_angle
_geom_angle_site_symmetry_1
_geom_angle_site_symmetry_3
_geom_angle_publ_flag
O2 Ni1 P1 98.36(7) . . ?
O2 Ni1 N1 96.80(9) . . ?
N1 Ni1 P1 164.69(7) . . ?
C1 Ni1 P1 81.52(10) . . ?
C1 Ni1 O2 170.17(12) . . ?
C1 Ni1 N1 83.92(11) . . ?
O1 P1 Ni1 107.01(8) . . ?
O1 P1 C8 101.25(12) . . ?
O1 P1 C11 103.12(12) . . ?
C8 P1 Ni1 117.89(10) . . ?
C11 P1 Ni1 117.46(11) . . ?
C11 P1 C8 107.79(15) . . ?
C2 O1 P1 110.47(17) . . ?
N2 O2 Ni1 120.6(2) . . ?
C14 N1 Ni1 106.84(19) . . ?
C14 N1 C7 107.9(2) . . ?
C7 N1 Ni1 108.04(17) . . ?
C15 N1 Ni1 115.10(19) . . ?
C15 N1 C14 108.9(2) . . ?
C15 N1 C7 109.7(2) . . ?
O3 N2 O2 119.1(2) . . ?
O4 N2 O2 118.7(3) . . ?
O4 N2 O3 122.2(3) . . ?
C2 C1 Ni1 124.2(2) . . ?
C6 C1 Ni1 117.3(2) . . ?
C6 C1 C2 118.5(3) . . ?
O1 C2 C1 116.0(2) . . ?
C3 C2 O1 121.6(3) . . ?
C3 C2 C1 122.4(3) . . ?
C1 C6 C7 113.4(2) . . ?
C5 C6 C1 120.4(3) . . ?
C5 C6 C7 126.1(3) . . ?
C6 C5 H5 120.3 . . ?
C4 C5 C6 119.4(3) . . ?
C4 C5 H5 120.3 . . ?
P1 C8 H8 108.2 . . ?
C9 C8 P1 108.8(2) . . ?
C9 C8 H8 108.2 . . ?
C9 C8 C10 111.4(2) . . ?
C10 C8 P1 111.7(2) . . ?
C10 C8 H8 108.2 . . ?
N1 C14 H14A 109.5 . . ?
N1 C14 H14B 109.5 . . ?
N1 C14 H14C 109.5 . . ?
H14A C14 H14B 109.5 . . ?
H14A C14 H14C 109.5 . . ?
H14B C14 H14C 109.5 . . ?
C2 C3 H3 121.1 . . ?
C2 C3 C4 117.8(3) . . ?
C4 C3 H3 121.1 . . ?
C5 C4 C3 121.5(3) . . ?
C5 C4 H4 119.2 . . ?
C3 C4 H4 119.2 . . ?
N1 C7 C6 107.7(2) . . ?
N1 C7 H7A 110.2 . . ?
N1 C7 H7B 110.2 . . ?
C6 C7 H7A 110.2 . . ?
C6 C7 H7B 110.2 . . ?
H7A C7 H7B 108.5 . . ?
C8 C9 H9A 109.5 . . ?
C8 C9 H9B 109.5 . . ?
C8 C9 H9C 109.5 . . ?
H9A C9 H9B 109.5 . . ?
H9A C9 H9C 109.5 . . ?
H9B C9 H9C 109.5 . . ?
P1 C11 H11 107.7 . . ?
C12 C11 P1 112.9(2) . . ?
C12 C11 H11 107.7 . . ?
C13 C11 P1 110.0(2) . . ?
C13 C11 H11 107.7 . . ?
C13 C11 C12 110.8(3) . . ?
C11 C12 H12A 109.5 . . ?
C11 C12 H12B 109.5 . . ?
C11 C12 H12C 109.5 . . ?
H12A C12 H12B 109.5 . . ?
H12A C12 H12C 109.5 . . ?
H12B C12 H12C 109.5 . . ?
N1 C15 H15A 109.5 . . ?
N1 C15 H15B 109.5 . . ?
N1 C15 H15C 109.5 . . ?
H15A C15 H15B 109.5 . . ?
H15A C15 H15C 109.5 . . ?
H15B C15 H15C 109.5 . . ?
C8 C10 H10A 109.5 . . ?
C8 C10 H10B 109.5 . . ?
C8 C10 H10C 109.5 . . ?
H10A C10 H10B 109.5 . . ?
H10A C10 H10C 109.5 . . ?
H10B C10 H10C 109.5 . . ?
C11 C13 H13A 109.5 . . ?
C11 C13 H13B 109.5 . . ?
C11 C13 H13C 109.5 . . ?
H13A C13 H13B 109.5 . . ?
H13A C13 H13C 109.5 . . ?
H13B C13 H13C 109.5 . . ?

loop_
_geom_bond_atom_site_label_1
_geom_bond_atom_site_label_2
_geom_bond_distance
_geom_bond_site_symmetry_2
_geom_bond_publ_flag
Ni1 P1 2.1264(9) . ?
Ni1 O2 1.946(2) . ?
Ni1 N1 2.006(3) . ?
Ni1 C1 1.849(3) . ?
P1 O1 1.657(2) . ?
P1 C8 1.821(3) . ?
P1 C11 1.815(3) . ?
O1 C2 1.391(4) . ?
O2 N2 1.280(3) . ?
O3 N2 1.243(4) . ?
O4 N2 1.232(3) . ?
N1 C14 1.493(4) . ?
N1 C7 1.496(3) . ?
N1 C15 1.474(4) . ?
C1 C2 1.393(4) . ?
C1 C6 1.391(4) . ?
C2 C3 1.379(4) . ?
C6 C5 1.391(4) . ?
C6 C7 1.502(4) . ?
C5 H5 0.9500 . ?
C5 C4 1.385(4) . ?
C8 H8 1.0000 . ?
C8 C9 1.530(4) . ?
C8 C10 1.534(4) . ?
C14 H14A 0.9800 . ?
C14 H14B 0.9800 . ?
C14 H14C 0.9800 . ?
C3 H3 0.9500 . ?
C3 C4 1.391(4) . ?
C4 H4 0.9500 . ?
C7 H7A 0.9900 . ?
C7 H7B 0.9900 . ?
C9 H9A 0.9800 . ?
C9 H9B 0.9800 . ?
C9 H9C 0.9800 . ?
C11 H11 1.0000 . ?
C11 C12 1.530(4) . ?
C11 C13 1.527(4) . ?
C12 H12A 0.9800 . ?
C12 H12B 0.9800 . ?
C12 H12C 0.9800 . ?
C15 H15A 0.9800 . ?
C15 H15B 0.9800 . ?
C15 H15C 0.9800 . ?
C10 H10A 0.9800 . ?
C10 H10B 0.9800 . ?
C10 H10C 0.9800 . ?
C13 H13A 0.9800 . ?
C13 H13B 0.9800 . ?
C13 H13C 0.9800 . ?

loop_
_geom_torsion_atom_site_label_1
_geom_torsion_atom_site_label_2
_geom_torsion_atom_site_label_3
_geom_torsion_atom_site_label_4
_geom_torsion
_geom_torsion_site_symmetry_1
_geom_torsion_site_symmetry_2
_geom_torsion_site_symmetry_3
_geom_torsion_site_symmetry_4
_geom_torsion_publ_flag
Ni1 P1 O1 C2 9.3(2) . . . . ?
Ni1 P1 C8 C9 39.8(2) . . . . ?
Ni1 P1 C8 C10 -83.7(2) . . . . ?
Ni1 P1 C11 C12 -169.36(17) . . . . ?
Ni1 P1 C11 C13 -45.0(2) . . . . ?
Ni1 O2 N2 O3 6.4(4) . . . . ?
Ni1 O2 N2 O4 -173.6(2) . . . . ?
Ni1 N1 C7 C6 32.6(3) . . . . ?
Ni1 C1 C2 O1 0.3(4) . . . . ?
Ni1 C1 C2 C3 -178.5(2) . . . . ?
Ni1 C1 C6 C5 -179.0(2) . . . . ?
Ni1 C1 C6 C7 4.6(4) . . . . ?
P1 Ni1 C1 C2 4.6(2) . . . . ?
P1 Ni1 C1 C6 -172.7(2) . . . . ?
P1 O1 C2 C1 -6.8(3) . . . . ?
P1 O1 C2 C3 172.0(2) . . . . ?
O1 P1 C8 C9 -76.5(2) . . . . ?
O1 P1 C8 C10 160.0(2) . . . . ?
O1 P1 C11 C12 -52.0(2) . . . . ?
O1 P1 C11 C13 72.3(2) . . . . ?
O1 C2 C3 C4 179.6(3) . . . . ?
N1 Ni1 C1 C2 -170.6(3) . . . . ?
N1 Ni1 C1 C6 12.1(2) . . . . ?
C1 C2 C3 C4 -1.7(5) . . . . ?
C1 C6 C5 C4 -2.9(5) . . . . ?
C1 C6 C7 N1 -25.1(4) . . . . ?
C2 C1 C6 C5 3.5(5) . . . . ?
C2 C1 C6 C7 -172.9(3) . . . . ?
C2 C3 C4 C5 2.4(5) . . . . ?
C6 C1 C2 O1 177.6(3) . . . . ?
C6 C1 C2 C3 -1.2(5) . . . . ?
C6 C5 C4 C3 -0.1(5) . . . . ?
C5 C6 C7 N1 158.8(3) . . . . ?
C8 P1 O1 C2 133.3(2) . . . . ?
C8 P1 C11 C12 54.6(2) . . . . ?
C8 P1 C11 C13 178.87(19) . . . . ?
C14 N1 C7 C6 -82.6(3) . . . . ?
C7 C6 C5 C4 173.0(3) . . . . ?
C11 P1 O1 C2 -115.2(2) . . . . ?
C11 P1 C8 C9 175.64(18) . . . . ?
C11 P1 C8 C10 52.2(2) . . . . ?
C15 N1 C7 C6 158.8(2) . . . . ?
